data_4032847
loop_
_publ_author_name
'Chakraborty, Sourav'
'Saha, Subrata'
'Lima, Lu\'is M P'
'Warzok, Ulrike'
'Sarkar, Sayan'
'Akhuli, Bidyut'
'Nandi, Mandira'
'Bej, Somnath'
'Adarsh, Nayarassery N.'
'Schalley, Christoph A.'
'Delgado, Rita'
'Ghosh, Pradyut'

_publ_section_title
;
 Polyamide-Polyamine Cryptand as Dicarboxylate Receptor: Dianion Binding
 Studies in the Solid State, in Solution, and in the Gas Phase.
;
_journal_issue 19
_journal_name_full 'The Journal of organic chemistry'
_journal_page_first 10007
_journal_page_last 10014
_journal_paper_doi 10.1021/acs.joc.7b01431
_journal_volume 82
_journal_year 2017
_chemical_formula_sum 'C117 H126 N14 O52'
_chemical_formula_weight 2560.31
_space_group_crystal_system triclinic
_space_group_IT_number 2
_space_group_name_Hall '-P 1'
_space_group_name_H-M_alt 'P -1'
_symmetry_space_group_name_Hall '-P 1'
_symmetry_space_group_name_H-M 'P -1'
_atom_sites_solution_hydrogens geom
_atom_sites_solution_primary direct
_atom_sites_solution_secondary difmap
_audit_creation_method SHELXL-2016/6
_cell_angle_alpha 87.293(2)
_cell_angle_beta 87.843(2)
_cell_angle_gamma 79.827(2)
_cell_formula_units_Z 1
_cell_length_a 12.2639(8)
_cell_length_b 12.7251(8)
_cell_length_c 22.7496(15)
_cell_measurement_reflns_used 32642
_cell_measurement_temperature 150(2)
_cell_measurement_theta_max 24.730
_cell_measurement_theta_min 1.688
_cell_volume 3489.0(4)
_computing_cell_refinement 'Bruker Apex II'
_computing_data_collection 'Bruker Apex II'
_computing_data_reduction SAINT
_computing_molecular_graphics 'Mercury 3.1'
_computing_publication_material SHELXL-2016/6
_computing_structure_refinement 'SHELXL-2016/6 (Sheldrick, 2016)'
_computing_structure_solution 'SHELXL-2016/6 (Sheldrick, 2016)'
_diffrn_ambient_temperature 150(2)
_diffrn_detector_area_resol_mean 3
_diffrn_measured_fraction_theta_full 0.993
_diffrn_measured_fraction_theta_max 0.993
_diffrn_measurement_device_type 'Bruker Apex II'
_diffrn_measurement_method 'phi-omega scan'
_diffrn_radiation_type MoK\a
_diffrn_radiation_wavelength 0.71073
_diffrn_reflns_av_R_equivalents 0.0332
_diffrn_reflns_av_unetI/netI 0.0418
_diffrn_reflns_Laue_measured_fraction_full 0.993
_diffrn_reflns_Laue_measured_fraction_max 0.993
_diffrn_reflns_limit_h_max 14
_diffrn_reflns_limit_h_min -14
_diffrn_reflns_limit_k_max 14
_diffrn_reflns_limit_k_min -14
_diffrn_reflns_limit_l_max 26
_diffrn_reflns_limit_l_min -26
_diffrn_reflns_number 32642
_diffrn_reflns_point_group_measured_fraction_full 0.993
_diffrn_reflns_point_group_measured_fraction_max 0.993
_diffrn_reflns_theta_full 24.730
_diffrn_reflns_theta_max 24.730
_diffrn_reflns_theta_min 1.688
_diffrn_source 'fine-focus sealed tube'
_exptl_absorpt_coefficient_mu 0.097
_exptl_absorpt_correction_type multi-scan
_exptl_absorpt_process_details sadabs
_exptl_crystal_colour colorless
_exptl_crystal_density_diffrn 1.219
_exptl_crystal_description plate
_exptl_crystal_F_000 1342
_exptl_crystal_size_max 0.280
_exptl_crystal_size_mid 0.140
_exptl_crystal_size_min 0.100
_exptl_transmission_factor_max 1.0000
_exptl_transmission_factor_min 0.6849
_refine_diff_density_max 1.499
_refine_diff_density_min -0.691
_refine_diff_density_rms 0.104
_refine_ls_extinction_method none
_refine_ls_goodness_of_fit_ref 1.463
_refine_ls_hydrogen_treatment mixed
_refine_ls_matrix_type full
_refine_ls_number_parameters 941
_refine_ls_number_reflns 11824
_refine_ls_number_restraints 26
_refine_ls_restrained_S_all 1.465
_refine_ls_R_factor_all 0.1367
_refine_ls_R_factor_gt 0.1078
_refine_ls_shift/su_max 0.001
_refine_ls_shift/su_mean 0.000
_refine_ls_structure_factor_coef Fsqd
_refine_ls_weighting_details 'w=1/[\s^2^(Fo^2^)+(0.2000P)^2^] where P=(Fo^2^+2Fc^2^)/3'
_refine_ls_weighting_scheme calc
_refine_ls_wR_factor_gt 0.3369
_refine_ls_wR_factor_ref 0.3703
_reflns_Friedel_coverage 0.000
_reflns_number_gt 8304
_reflns_number_total 11824
_reflns_threshold_expression 'I > 2\s(I)'
_cod_data_source_file jo7b01431_si_002.cif
_cod_data_source_block COMPLEX6
_cod_depositor_comments 'Adding full bibliography for 4032842--4032847.cif.'
_cod_database_code 4032847
_shelx_shelxl_version_number 2016/6
_shelx_space_group_comment
;
The symmetry employed for this shelxl refinement is uniquely defined
by the following loop, which should always be used as a source of
symmetry information in preference to the above space-group names.
They are only intended as comments.
;
_shelx_estimated_absorpt_t_min 0.973
_shelx_estimated_absorpt_t_max 0.990

loop_
_space_group_symop_operation_xyz
'x, y, z'
'-x, -y, -z'

loop_
_atom_site_label
_atom_site_type_symbol
_atom_site_fract_x
_atom_site_fract_y
_atom_site_fract_z
_atom_site_U_iso_or_equiv
_atom_site_adp_type
_atom_site_occupancy
_atom_site_site_symmetry_order
_atom_site_calc_flag
_atom_site_refinement_flags_posn
_atom_site_refinement_flags_adp
_atom_site_refinement_flags_occupancy
_atom_site_disorder_assembly
_atom_site_disorder_group
C1 C 0.7628(4) -0.2356(4) 0.41362(18) 0.0387(10) Uani 1 1 d . . . . .
H1A H 0.693209 -0.256309 0.425002 0.058 Uiso 1 1 calc R U . . .
H1B H 0.760503 -0.162202 0.422543 0.058 Uiso 1 1 calc R U . . .
H1C H 0.821202 -0.279898 0.434824 0.058 Uiso 1 1 calc R U . . .
C2 C 0.7841(3) -0.2487(3) 0.34789(17) 0.0302(9) Uani 1 1 d . . . . .
C3 C 0.7312(3) -0.3176(3) 0.31723(18) 0.0325(9) Uani 1 1 d . . . . .
C4 C 0.7489(4) -0.3256(3) 0.25608(19) 0.0381(10) Uani 1 1 d . . . . .
C5 C 0.8196(4) -0.2665(3) 0.22619(18) 0.0365(10) Uani 1 1 d . . . . .
C6 C 0.8731(3) -0.1968(3) 0.25682(19) 0.0352(10) Uani 1 1 d . . . . .
C7 C 0.8562(3) -0.1897(3) 0.31793(18) 0.0307(9) Uani 1 1 d . . . . .
C8 C 0.9161(3) -0.1186(3) 0.3514(2) 0.0374(10) Uani 1 1 d . . . . .
H8A H 0.939335 -0.154388 0.388615 0.045 Uiso 1 1 calc R U . . .
H8B H 0.982171 -0.107163 0.328995 0.045 Uiso 1 1 calc R U . . .
C9 C 0.9464(5) -0.1292(4) 0.2228(2) 0.0538(13) Uani 1 1 d . . . . .
H9A H 0.949174 -0.066241 0.243982 0.081 Uiso 1 1 calc R U . . .
H9B H 0.916485 -0.108810 0.184729 0.081 Uiso 1 1 calc R U . . .
H9C H 1.019814 -0.169681 0.218250 0.081 Uiso 1 1 calc R U . . .
C10 C 0.6871(5) -0.3973(5) 0.2229(2) 0.0588(14) Uani 1 1 d . . . . .
H10A H 0.673647 -0.367804 0.183689 0.088 Uiso 1 1 calc R U . . .
H10B H 0.617658 -0.401553 0.243024 0.088 Uiso 1 1 calc R U . . .
H10C H 0.730976 -0.467463 0.221169 0.088 Uiso 1 1 calc R U . . .
C11 C 0.6570(4) -0.3826(3) 0.3511(2) 0.0399(10) Uani 1 1 d . . . . .
H11A H 0.650728 -0.445042 0.329458 0.048 Uiso 1 1 calc R U . . .
H11B H 0.688799 -0.406848 0.388836 0.048 Uiso 1 1 calc R U . . .
C12 C 0.4920(4) -0.3118(3) 0.4128(2) 0.0392(10) Uani 1 1 d . . . . .
C13 C 0.3819(4) -0.2413(4) 0.41570(19) 0.0440(11) Uani 1 1 d . . . . .
H13A H 0.327744 -0.280691 0.433912 0.053 Uiso 1 1 calc R U . . .
H13B H 0.385635 -0.181135 0.439707 0.053 Uiso 1 1 calc R U . . .
C14 C 0.2663(4) -0.1148(4) 0.3525(2) 0.0425(11) Uani 1 1 d . . . . .
C15 C 0.2033(4) -0.0671(4) 0.39924(19) 0.0376(10) Uani 1 1 d . . . . .
H15 H 0.212805 -0.096155 0.437372 0.045 Uiso 1 1 calc R U . . .
C16 C 0.2469(4) -0.0727(4) 0.2954(2) 0.0466(12) Uani 1 1 d . . . . .
H16 H 0.286709 -0.106155 0.263809 0.056 Uiso 1 1 calc R U . . .
C17 C 0.1267(4) 0.0234(4) 0.38822(19) 0.0400(11) Uani 1 1 d . . . . .
H17 H 0.085913 0.055949 0.419772 0.048 Uiso 1 1 calc R U . . .
C18 C 0.1074(3) 0.0686(4) 0.33205(19) 0.0375(10) Uani 1 1 d . . . . .
C19 C 0.1697(4) 0.0177(4) 0.2855(2) 0.0470(12) Uani 1 1 d . . . . .
H19 H 0.158557 0.045556 0.247234 0.056 Uiso 1 1 calc R U . . .
C20 C 0.0170(4) 0.1641(4) 0.3231(2) 0.0430(11) Uani 1 1 d . . . . .
H20A H -0.009412 0.190413 0.361309 0.052 Uiso 1 1 calc R U . . .
H20B H -0.044425 0.141451 0.304577 0.052 Uiso 1 1 calc R U . . .
C21 C -0.0366(3) 0.3510(4) 0.2855(2) 0.0408(11) Uani 1 1 d . . . . .
C22 C 0.8361(4) -0.2722(4) 0.16033(19) 0.0505(13) Uani 1 1 d . . . . .
H22A H 0.911056 -0.263293 0.149065 0.061 Uiso 1 1 calc R U . . .
H22B H 0.825554 -0.341698 0.148160 0.061 Uiso 1 1 calc R U . . .
C23 C 0.7759(4) -0.1494(4) 0.07811(19) 0.0393(10) Uani 1 1 d . . . . .
C24 C 0.6945(4) -0.0555(4) 0.0557(2) 0.0411(11) Uani 1 1 d . . . . .
H24A H 0.721761 0.010233 0.061329 0.049 Uiso 1 1 calc R U . . .
H24B H 0.684124 -0.061118 0.013969 0.049 Uiso 1 1 calc R U . . .
C25 C 0.5124(3) 0.0328(3) 0.08153(18) 0.0348(10) Uani 1 1 d . . . . .
C26 C 0.4205(4) 0.0358(4) 0.11976(19) 0.0401(11) Uani 1 1 d . . . . .
H26 H 0.416777 -0.020540 0.146911 0.048 Uiso 1 1 calc R U . . .
C27 C 0.3356(4) 0.1216(4) 0.11736(18) 0.0397(10) Uani 1 1 d . . . . .
H27 H 0.274704 0.123033 0.143106 0.048 Uiso 1 1 calc R U . . .
C28 C 0.3392(4) 0.2054(4) 0.07761(18) 0.0388(10) Uani 1 1 d . . . . .
C29 C 0.4304(4) 0.2021(4) 0.0394(2) 0.0452(12) Uani 1 1 d . . . . .
H29 H 0.433265 0.258639 0.012293 0.054 Uiso 1 1 calc R U . . .
C30 C 0.5170(4) 0.1165(4) 0.0408(2) 0.0441(11) Uani 1 1 d . . . . .
H30 H 0.577555 0.115066 0.014783 0.053 Uiso 1 1 calc R U . . .
C31 C 0.2436(4) 0.2992(4) 0.0723(2) 0.0449(11) Uani 1 1 d . . . . .
H31A H 0.268059 0.356008 0.048180 0.054 Uiso 1 1 calc R U . . .
H31B H 0.183540 0.276670 0.052399 0.054 Uiso 1 1 calc R U . . .
C32 C 0.1175(4) 0.4404(4) 0.1224(2) 0.0521(13) Uani 1 1 d . . . . .
C33 C 0.8385(3) 0.0281(3) 0.4159(2) 0.0355(10) Uani 1 1 d . . . . .
C34 C 0.7672(3) 0.1373(3) 0.42070(18) 0.0328(9) Uani 1 1 d . . . . .
H34A H 0.698120 0.130704 0.441591 0.039 Uiso 1 1 calc R U . . .
H34B H 0.805130 0.182476 0.442881 0.039 Uiso 1 1 calc R U . . .
C35 C 0.6557(3) 0.2699(3) 0.35816(18) 0.0306(9) Uani 1 1 d . . . . .
C36 C 0.6313(3) 0.3075(3) 0.30107(19) 0.0352(10) Uani 1 1 d . . . . .
H36 H 0.675537 0.278528 0.269698 0.042 Uiso 1 1 calc R U . . .
C37 C 0.5924(3) 0.3150(3) 0.40491(19) 0.0347(10) Uani 1 1 d . . . . .
H37 H 0.610336 0.291862 0.443292 0.042 Uiso 1 1 calc R U . . .
C38 C 0.5025(4) 0.3945(3) 0.39458(19) 0.0386(10) Uani 1 1 d . . . . .
H38 H 0.459859 0.424395 0.426254 0.046 Uiso 1 1 calc R U . . .
C39 C 0.5421(4) 0.3874(3) 0.29061(19) 0.0366(10) Uani 1 1 d . . . . .
H39 H 0.526597 0.412616 0.252252 0.044 Uiso 1 1 calc R U . . .
C40 C 0.4745(4) 0.4309(3) 0.33757(19) 0.0356(10) Uani 1 1 d . . . . .
C41 C 0.3764(4) 0.5194(4) 0.3285(2) 0.0418(11) Uani 1 1 d . . . . .
C42 C 0.1957(4) 0.5794(3) 0.2842(2) 0.0395(10) Uani 1 1 d . . . . .
C43 C 0.0359(6) 0.4521(6) 0.1726(3) 0.039(2) Uani 0.601(8) 1 d . . P A 2
H43A H 0.000022 0.389843 0.175646 0.047 Uiso 0.601(8) 1 calc R U P A 2
H43B H -0.020737 0.514142 0.164700 0.047 Uiso 0.601(8) 1 calc R U P A 2
C44 C 0.0087(6) 0.4522(6) 0.2798(3) 0.0356(19) Uani 0.601(8) 1 d . . P A 2
H44A H -0.053274 0.511077 0.276722 0.043 Uiso 0.601(8) 1 calc R U P A 2
H44B H 0.045652 0.459766 0.315897 0.043 Uiso 0.601(8) 1 calc R U P A 2
C45 C 0.1277(6) 0.5638(6) 0.2312(4) 0.041(2) Uani 0.601(8) 1 d . . P A 2
H45A H 0.064953 0.621949 0.229216 0.049 Uiso 0.601(8) 1 calc R U P A 2
H45B H 0.173261 0.569862 0.195815 0.049 Uiso 0.601(8) 1 calc R U P A 2
C43B C 0.1001(12) 0.5254(10) 0.1746(5) 0.054(4) Uani 0.399(8) 1 d . . P A 3
H43C H 0.163926 0.560525 0.176072 0.064 Uiso 0.399(8) 1 calc R U P A 3
H43D H 0.034883 0.579454 0.167834 0.064 Uiso 0.399(8) 1 calc R U P A 3
C44B C -0.0270(9) 0.4364(9) 0.2350(5) 0.041(3) Uani 0.399(8) 1 d . . P A 3
H44C H -0.044046 0.409148 0.197959 0.049 Uiso 0.399(8) 1 calc R U P A 3
H44D H -0.080794 0.500371 0.242348 0.049 Uiso 0.399(8) 1 calc R U P A 3
C45B C 0.0844(8) 0.5444(8) 0.2793(4) 0.033(3) Uani 0.399(8) 1 d . . P A 3
H45C H 0.028133 0.606604 0.271084 0.040 Uiso 0.399(8) 1 calc R U P A 3
H45D H 0.064522 0.511711 0.316703 0.040 Uiso 0.399(8) 1 calc R U P A 3
N1 N 0.5455(3) -0.3172(3) 0.36056(16) 0.0387(9) Uani 1 1 d . . . . .
N2 N 0.8470(3) -0.0144(3) 0.36293(16) 0.0359(8) Uani 1 1 d . . . . .
N3 N 0.7560(4) -0.1876(4) 0.13066(16) 0.0535(11) Uani 1 1 d . . . . .
N4 N 0.0863(3) 0.4640(3) 0.23044(15) 0.0353(8) Uani 1 1 d . . . . .
N5 N 0.2021(4) 0.3407(4) 0.12900(18) 0.0701(15) Uani 1 1 d . . . . .
H5A H 0.258477 0.354444 0.149119 0.084 Uiso 1 1 calc R U . . .
H5B H 0.171986 0.291278 0.149546 0.084 Uiso 1 1 calc R U . . .
N6 N 0.2950(3) 0.4942(3) 0.28677(16) 0.0374(9) Uani 1 1 d . . . . .
H6A H 0.326814 0.486974 0.251027 0.045 Uiso 1 1 calc R U . . .
H6B H 0.274660 0.432452 0.298132 0.045 Uiso 1 1 calc R U . . .
N7 N 0.0517(3) 0.2548(3) 0.28601(16) 0.0369(9) Uani 1 1 d . . . . .
H7A H 0.113033 0.271063 0.300234 0.044 Uiso 1 1 calc R U . . .
H7B H 0.067044 0.234190 0.249330 0.044 Uiso 1 1 calc R U . . .
O1 O 0.8600(3) -0.1810(4) 0.04836(17) 0.0808(14) Uani 1 1 d . . . . .
O2 O 0.8815(2) -0.0144(2) 0.46077(13) 0.0423(8) Uani 1 1 d . . . . .
O3 O 0.5307(3) -0.3602(3) 0.45930(15) 0.0578(10) Uani 1 1 d . . . . .
O4 O 0.3482(3) -0.2035(3) 0.35821(14) 0.0482(8) Uani 1 1 d . . . . .
O5 O 0.5925(2) -0.0550(2) 0.08741(12) 0.0380(7) Uani 1 1 d . . . . .
O6 O 0.7443(2) 0.1853(2) 0.36343(12) 0.0361(7) Uani 1 1 d . . . . .
C81 C -0.0201(4) 1.1643(4) 0.1578(2) 0.0462(12) Uani 1 1 d D . . . .
O90 O 0.0706(2) 1.1886(3) 0.17131(14) 0.0475(8) Uani 1 1 d D . . . .
O91 O -0.1023(3) 1.1712(3) 0.19178(16) 0.0592(10) Uani 1 1 d D . . . .
C82 C -0.0325(5) 1.1269(6) 0.0953(2) 0.0709(17) Uani 1 1 d D . . . .
H82A H -0.092994 1.086851 0.096320 0.085 Uiso 1 1 calc R U . . .
H82B H -0.053303 1.189563 0.069456 0.085 Uiso 1 1 calc R U . . .
C83 C 0.0696(5) 1.0582(5) 0.0686(2) 0.0680(16) Uani 1 1 d D . . . .
H83A H 0.057754 1.050289 0.027231 0.082 Uiso 1 1 calc R U . . .
H83B H 0.132378 1.094443 0.071173 0.082 Uiso 1 1 calc R U . . .
C84 C 0.0965(5) 0.9497(5) 0.0983(2) 0.0670(16) Uani 1 1 d D . . . .
H84A H 0.032497 0.914711 0.097057 0.080 Uiso 1 1 calc R U . . .
H84B H 0.110820 0.957751 0.139349 0.080 Uiso 1 1 calc R U . . .
C85 C 0.1963(6) 0.8783(5) 0.0706(3) 0.0715(17) Uani 1 1 d D . . . .
H85A H 0.182221 0.872147 0.029364 0.086 Uiso 1 1 calc R U . . .
H85B H 0.260115 0.913263 0.072514 0.086 Uiso 1 1 calc R U . . .
C86 C 0.2250(10) 0.7685(6) 0.0980(4) 0.131(4) Uani 1 1 d D . . . .
H86A H 0.231853 0.774624 0.139971 0.157 Uiso 1 1 calc R U . . .
H86B H 0.163826 0.731228 0.092690 0.157 Uiso 1 1 calc R U . . .
C87 C 0.3279(8) 0.7021(7) 0.0750(4) 0.110(3) Uani 1 1 d D . . . .
H87A H 0.316703 0.629081 0.071556 0.132 Uiso 1 1 calc R U . . .
H87B H 0.347616 0.729591 0.036291 0.132 Uiso 1 1 calc R U . . .
C88 C 0.4141(9) 0.7049(9) 0.1146(4) 0.123(3) Uani 1 1 d D . . . .
H88A H 0.420279 0.779102 0.118874 0.147 Uiso 1 1 calc R U . . .
H88B H 0.483157 0.669940 0.096581 0.147 Uiso 1 1 calc R U . . .
C89 C 0.4023(6) 0.6528(7) 0.1771(3) 0.083(2) Uani 1 1 d D . . . .
O92 O 0.4107(6) 0.7099(6) 0.2234(3) 0.152(3) Uani 1 1 d D . . . .
O93 O 0.3867(4) 0.5614(4) 0.1796(2) 0.0878(14) Uani 1 1 d D . . . .
O13 O 0.4548(6) 0.4438(6) 0.0853(3) 0.0534(18) Uani 0.5 1 d . . P . .
O14 O 0.9844(4) 0.6202(4) 0.03483(19) 0.0777(12) Uani 1 1 d . . . . .
O15 O 0.8526(4) 0.4606(4) 0.0501(2) 0.0858(14) Uani 1 1 d . . . . .
O16 O 0.7700(4) 0.3644(4) 0.1567(2) 0.0793(12) Uani 1 1 d . . . . .
O17 O 0.5751(5) 0.2769(6) 0.1479(3) 0.0508(17) Uani 0.5 1 d . . P . .
O18 O 0.0098(3) 0.7929(3) 0.50488(17) 0.0640(10) Uani 1 1 d . . . . .
O19 O 0.9529(5) 0.5044(4) 0.4181(2) 0.0998(18) Uani 1 1 d . . . . .
O20 O 0.1277(4) 0.3366(3) 0.43806(18) 0.0742(12) Uani 1 1 d . . . . .
O21 O 0.3637(4) 0.3094(4) 0.2054(2) 0.0314(12) Uani 0.5 1 d . . P . .
O22 O 0.7519(4) 0.5298(3) 0.50152(19) 0.0785(12) Uani 1 1 d . . . . .
O23 O 0.1165(5) 0.6378(3) 0.4319(2) 0.0933(16) Uani 1 1 d . . . . .
O24 O 0.3672(4) 0.4775(5) 0.9768(3) 0.1064(17) Uani 1 1 d . . . . .
O25 O 0.7091(5) 0.0759(6) 0.1765(4) 0.141(3) Uani 1 1 d . . . . .
O26 O 0.5488(8) 0.8669(9) 0.2305(3) 0.234(6) Uani 1 1 d . . . . .
C105 C 0.3283(6) 0.2169(6) 0.3474(3) 0.0287(17) Uani 0.5 1 d D . P B 1
O101 O 0.245(2) 0.293(2) 0.3431(8) 0.032(4) Uani 0.5 1 d D . P B 1
O27 O 0.3900(6) 0.1776(7) 0.3066(3) 0.0382(18) Uani 0.5 1 d D . P B 1
C103 C 0.3486(12) 0.1733(13) 0.4111(5) 0.036(3) Uani 0.5 1 d D . P B 1
C102 C 0.4416(16) 0.0790(15) 0.4255(7) 0.037(4) Uani 0.5 1 d D . P B 1
C109 C 0.444(2) 0.055(2) 0.4916(7) 0.042(6) Uani 0.5 1 d D . P B 1
C110 C 0.5350(18) -0.0363(18) 0.5135(8) 0.038(5) Uani 0.5 1 d D . P B 1
C111 C 0.533(2) -0.0526(19) 0.5800(8) 0.049(5) Uani 0.5 1 d D . P B 1
C112 C 0.6178(13) -0.1427(13) 0.6026(6) 0.047(4) Uani 0.5 1 d D . P B 1
C113 C 0.5999(11) -0.1509(10) 0.6648(5) 0.049(3) Uani 0.5 1 d D . P B 1
C114 C 0.6822(8) -0.2380(7) 0.6982(4) 0.039(2) Uani 0.5 1 d D . P B 1
O115 O 0.6667(6) -0.2525(5) 0.7550(3) 0.0509(17) Uani 0.5 1 d D . P B 1
O116 O 0.7564(19) -0.2989(19) 0.6720(8) 0.023(3) Uani 0.5 1 d D . P B 1
O201 O 0.7511(7) 0.0617(7) 0.2472(4) 0.073(2) Uani 0.5 1 d . . P . .
O202 O 0.5423(7) 0.1523(12) 0.2041(5) 0.124(5) Uani 0.5 1 d . . P . .
O203 O 0.5942(7) 0.0357(6) 0.2794(4) 0.072(2) Uani 0.5 1 d . . P . .

loop_
_atom_site_aniso_label
_atom_site_aniso_U_11
_atom_site_aniso_U_22
_atom_site_aniso_U_33
_atom_site_aniso_U_23
_atom_site_aniso_U_13
_atom_site_aniso_U_12
C1 0.047(3) 0.042(2) 0.029(2) 0.0001(18) 0.0005(19) -0.011(2)
C2 0.031(2) 0.030(2) 0.028(2) -0.0078(16) -0.0006(17) -0.0010(17)
C3 0.034(2) 0.031(2) 0.032(2) -0.0008(17) -0.0036(17) -0.0034(17)
C4 0.040(2) 0.040(2) 0.035(2) -0.0098(19) -0.0081(19) -0.002(2)
C5 0.040(2) 0.036(2) 0.028(2) -0.0031(18) -0.0007(18) 0.0099(19)
C6 0.032(2) 0.033(2) 0.037(2) 0.0040(18) 0.0060(18) 0.0042(18)
C7 0.030(2) 0.027(2) 0.033(2) -0.0016(16) 0.0021(17) -0.0008(17)
C8 0.033(2) 0.034(2) 0.047(3) -0.0087(19) 0.0052(19) -0.0082(18)
C9 0.062(3) 0.044(3) 0.053(3) 0.003(2) 0.019(3) -0.009(2)
C10 0.061(3) 0.071(4) 0.047(3) -0.022(3) -0.011(3) -0.013(3)
C11 0.045(3) 0.035(2) 0.041(2) -0.0059(19) 0.000(2) -0.010(2)
C12 0.051(3) 0.032(2) 0.037(3) -0.0040(19) 0.004(2) -0.016(2)
C13 0.061(3) 0.045(3) 0.032(2) -0.0043(19) 0.003(2) -0.023(2)
C14 0.044(3) 0.046(3) 0.043(3) -0.008(2) 0.006(2) -0.023(2)
C15 0.038(2) 0.043(2) 0.036(2) -0.0077(19) 0.0039(19) -0.016(2)
C16 0.052(3) 0.053(3) 0.034(2) -0.010(2) 0.012(2) -0.006(2)
C17 0.037(2) 0.057(3) 0.031(2) -0.012(2) 0.0082(19) -0.021(2)
C18 0.029(2) 0.045(2) 0.043(3) -0.007(2) 0.0084(19) -0.0189(19)
C19 0.051(3) 0.056(3) 0.035(2) -0.003(2) 0.010(2) -0.014(2)
C20 0.040(3) 0.053(3) 0.040(2) -0.006(2) 0.011(2) -0.021(2)
C21 0.027(2) 0.045(3) 0.049(3) -0.009(2) 0.0063(19) -0.0059(19)
C22 0.057(3) 0.053(3) 0.032(2) 0.001(2) 0.001(2) 0.017(2)
C23 0.033(2) 0.050(3) 0.034(2) -0.004(2) 0.0019(19) -0.004(2)
C24 0.039(2) 0.047(3) 0.034(2) 0.0034(19) 0.0050(19) -0.002(2)
C25 0.035(2) 0.042(2) 0.027(2) -0.0044(18) -0.0014(18) -0.0054(19)
C26 0.046(3) 0.043(3) 0.032(2) 0.0029(19) 0.0083(19) -0.011(2)
C27 0.037(2) 0.052(3) 0.029(2) -0.0042(19) 0.0079(18) -0.006(2)
C28 0.038(2) 0.048(3) 0.031(2) -0.0043(19) -0.0051(19) -0.007(2)
C29 0.037(2) 0.053(3) 0.043(3) 0.015(2) 0.002(2) -0.006(2)
C30 0.035(2) 0.060(3) 0.036(2) 0.012(2) 0.0022(19) -0.009(2)
C31 0.046(3) 0.049(3) 0.037(2) -0.002(2) -0.001(2) -0.001(2)
C32 0.049(3) 0.064(3) 0.033(2) 0.002(2) 0.001(2) 0.018(2)
C33 0.028(2) 0.038(2) 0.042(3) -0.005(2) 0.0004(19) -0.0099(18)
C34 0.029(2) 0.039(2) 0.030(2) -0.0036(18) 0.0027(17) -0.0048(18)
C35 0.028(2) 0.031(2) 0.033(2) -0.0046(17) 0.0035(17) -0.0081(17)
C36 0.033(2) 0.037(2) 0.037(2) -0.0063(18) 0.0025(18) -0.0098(19)
C37 0.038(2) 0.034(2) 0.033(2) -0.0022(18) 0.0031(18) -0.0084(19)
C38 0.037(2) 0.039(2) 0.039(2) -0.0045(19) 0.0057(19) -0.007(2)
C39 0.046(3) 0.036(2) 0.032(2) -0.0027(18) -0.0050(19) -0.017(2)
C40 0.037(2) 0.033(2) 0.041(2) -0.0056(18) -0.0041(19) -0.0146(19)
C41 0.042(3) 0.034(2) 0.050(3) -0.010(2) -0.009(2) -0.006(2)
C42 0.035(2) 0.032(2) 0.050(3) 0.0031(19) -0.003(2) -0.0019(18)
C43 0.038(4) 0.040(4) 0.036(4) 0.001(3) -0.006(3) 0.005(3)
C44 0.036(4) 0.037(4) 0.032(4) 0.001(3) 0.007(3) -0.004(3)
C45 0.036(4) 0.034(4) 0.052(5) 0.003(3) 0.001(3) -0.006(3)
C43B 0.070(9) 0.046(7) 0.033(6) 0.009(5) 0.003(6) 0.020(7)
C44B 0.030(6) 0.047(7) 0.047(7) -0.007(5) -0.016(5) -0.003(5)
C45B 0.033(6) 0.032(6) 0.030(6) -0.003(4) -0.002(4) 0.006(4)
N1 0.042(2) 0.040(2) 0.038(2) -0.0055(16) 0.0033(16) -0.0176(17)
N2 0.0357(19) 0.0342(19) 0.039(2) -0.0108(16) 0.0042(16) -0.0091(16)
N3 0.060(3) 0.064(3) 0.025(2) 0.0040(18) 0.0007(18) 0.016(2)
N4 0.0286(18) 0.045(2) 0.0312(19) 0.0036(16) -0.0031(15) -0.0029(16)
N5 0.051(3) 0.108(4) 0.032(2) 0.009(2) 0.0096(19) 0.036(3)
N6 0.039(2) 0.0321(19) 0.042(2) 0.0007(15) 0.0001(16) -0.0104(16)
N7 0.0286(18) 0.045(2) 0.040(2) -0.0100(16) 0.0073(15) -0.0126(16)
O1 0.063(3) 0.108(3) 0.053(2) 0.029(2) 0.026(2) 0.024(2)
O2 0.0373(17) 0.0469(18) 0.0412(18) -0.0030(14) -0.0067(14) -0.0022(14)
O3 0.076(3) 0.051(2) 0.044(2) 0.0057(16) 0.0095(18) -0.0098(18)
O4 0.053(2) 0.0489(19) 0.0398(18) -0.0092(15) 0.0057(15) 0.0003(16)
O5 0.0313(16) 0.0451(17) 0.0353(16) 0.0047(13) 0.0032(12) -0.0032(13)
O6 0.0335(16) 0.0373(16) 0.0348(16) -0.0023(12) 0.0036(12) 0.0007(13)
C81 0.044(3) 0.054(3) 0.042(3) -0.008(2) -0.007(2) -0.010(2)
O90 0.0342(17) 0.069(2) 0.0411(18) -0.0147(16) 0.0012(14) -0.0103(16)
O91 0.0355(19) 0.091(3) 0.056(2) -0.0175(19) 0.0026(16) -0.0202(18)
C82 0.055(3) 0.111(5) 0.049(3) -0.021(3) -0.006(3) -0.017(3)
C83 0.079(4) 0.093(4) 0.036(3) -0.011(3) -0.001(3) -0.025(4)
C84 0.069(4) 0.090(4) 0.045(3) -0.003(3) 0.010(3) -0.027(3)
C85 0.093(5) 0.071(4) 0.055(3) -0.003(3) 0.009(3) -0.029(4)
C86 0.203(11) 0.086(5) 0.082(5) 0.018(4) 0.058(6) 0.015(6)
C87 0.142(8) 0.092(6) 0.087(6) 0.002(4) 0.000(6) 0.002(6)
C88 0.136(8) 0.150(9) 0.102(7) -0.003(6) 0.009(6) -0.085(7)
C89 0.074(5) 0.095(6) 0.077(5) -0.022(4) 0.027(4) -0.003(4)
O92 0.136(5) 0.161(6) 0.125(5) 0.050(5) 0.062(4) 0.039(5)
O93 0.074(3) 0.075(3) 0.108(4) 0.007(3) 0.014(3) -0.002(3)
O13 0.068(4) 0.065(4) 0.037(4) 0.012(3) -0.014(3) -0.038(4)
O14 0.069(3) 0.088(3) 0.069(3) -0.010(2) -0.009(2) 0.009(2)
O15 0.068(3) 0.105(4) 0.079(3) 0.002(3) 0.005(2) -0.003(3)
O16 0.070(3) 0.084(3) 0.084(3) -0.018(2) -0.001(2) -0.011(2)
O17 0.024(3) 0.088(5) 0.041(4) -0.024(3) -0.005(3) -0.006(3)
O18 0.066(2) 0.058(2) 0.062(2) -0.0066(18) -0.0137(19) 0.0092(19)
O19 0.143(5) 0.082(3) 0.059(3) 0.001(2) 0.014(3) 0.018(3)
O20 0.094(3) 0.064(2) 0.060(2) -0.004(2) 0.012(2) -0.003(2)
O21 0.030(3) 0.039(3) 0.025(3) -0.005(2) -0.002(2) -0.002(2)
O22 0.086(3) 0.073(3) 0.071(3) -0.002(2) -0.004(2) 0.003(2)
O23 0.123(4) 0.062(3) 0.084(3) -0.001(2) 0.037(3) 0.002(3)
O24 0.086(3) 0.132(5) 0.102(4) 0.019(3) -0.009(3) -0.027(3)
O25 0.080(4) 0.180(6) 0.173(6) -0.083(5) 0.005(4) -0.031(4)
O26 0.219(9) 0.301(11) 0.107(5) -0.084(6) -0.076(6) 0.193(9)
C105 0.028(5) 0.027(5) 0.033(6) 0.001(4) -0.006(4) -0.011(4)
O101 0.038(6) 0.042(6) 0.016(8) 0.009(6) -0.003(6) -0.009(4)
O27 0.034(4) 0.043(5) 0.037(5) -0.012(4) 0.003(4) -0.003(4)
C103 0.033(8) 0.053(8) 0.020(5) 0.008(5) 0.004(5) -0.008(5)
C102 0.032(9) 0.036(9) 0.048(10) -0.020(6) 0.012(6) -0.017(7)
C109 0.048(12) 0.042(9) 0.028(7) 0.004(7) 0.004(6) 0.016(6)
C110 0.018(7) 0.029(9) 0.071(11) -0.021(6) 0.014(5) -0.012(8)
C111 0.051(11) 0.055(12) 0.037(7) -0.010(7) 0.022(6) -0.004(7)
C112 0.038(9) 0.068(11) 0.046(9) 0.002(7) -0.004(7) -0.038(8)
C113 0.053(8) 0.043(7) 0.052(9) -0.003(6) -0.010(7) -0.012(6)
C114 0.043(7) 0.033(5) 0.046(7) 0.000(5) -0.010(5) -0.019(5)
O115 0.052(4) 0.053(4) 0.041(4) -0.009(3) -0.011(3) 0.012(3)
O116 0.024(5) 0.026(5) 0.017(8) 0.006(6) -0.002(5) -0.001(4)
O201 0.065(5) 0.069(5) 0.080(6) -0.008(4) -0.006(4) 0.005(4)
O202 0.043(5) 0.213(13) 0.118(8) -0.104(9) -0.010(5) 0.002(6)
O203 0.078(6) 0.065(5) 0.072(5) -0.018(4) 0.016(4) -0.007(4)

loop_
_atom_type_symbol
_atom_type_description
_atom_type_scat_dispersion_real
_atom_type_scat_dispersion_imag
_atom_type_scat_source
C C 0.0033 0.0016 'International Tables Vol C Tables 4.2.6.8 and 6.1.1.4'
H H 0.0000 0.0000 'International Tables Vol C Tables 4.2.6.8 and 6.1.1.4'
N N 0.0061 0.0033 'International Tables Vol C Tables 4.2.6.8 and 6.1.1.4'
O O 0.0106 0.0060 'International Tables Vol C Tables 4.2.6.8 and 6.1.1.4'

loop_
_geom_angle_atom_site_label_1
_geom_angle_atom_site_label_2
_geom_angle_atom_site_label_3
_geom_angle
_geom_angle_site_symmetry_1
_geom_angle_site_symmetry_3
C7 C2 C3 120.1(4) . .
C7 C2 C1 119.0(4) . .
C3 C2 C1 120.9(4) . .
C2 C3 C4 120.0(4) . .
C2 C3 C11 118.8(4) . .
C4 C3 C11 121.2(4) . .
C5 C4 C3 120.0(4) . .
C5 C4 C10 120.5(4) . .
C3 C4 C10 119.4(4) . .
C4 C5 C6 120.2(4) . .
C4 C5 C22 120.2(4) . .
C6 C5 C22 119.5(4) . .
C7 C6 C5 119.7(4) . .
C7 C6 C9 120.9(4) . .
C5 C6 C9 119.4(4) . .
C2 C7 C6 120.0(4) . .
C2 C7 C8 119.9(4) . .
C6 C7 C8 120.1(4) . .
N2 C8 C7 112.7(3) . .
N1 C11 C3 110.0(3) . .
O3 C12 N1 124.1(4) . .
O3 C12 C13 119.1(4) . .
N1 C12 C13 116.8(4) . .
O4 C13 C12 110.4(4) . .
O4 C14 C15 124.3(4) . .
O4 C14 C16 116.2(4) . .
C15 C14 C16 119.5(5) . .
C17 C15 C14 118.9(4) . .
C19 C16 C14 120.5(4) . .
C15 C17 C18 122.9(4) . .
C17 C18 C19 117.3(4) . .
C17 C18 C20 119.7(4) . .
C19 C18 C20 122.9(4) . .
C16 C19 C18 121.0(4) . .
C18 C20 N7 114.5(3) . .
N7 C21 C44 112.5(4) . .
N7 C21 C44B 116.0(5) . .
N3 C22 C5 110.0(4) . .
O1 C23 N3 123.9(4) . .
O1 C23 C24 119.2(4) . .
N3 C23 C24 116.6(4) . .
O5 C24 C23 108.1(3) . .
O5 C25 C30 124.4(4) . .
O5 C25 C26 115.9(4) . .
C30 C25 C26 119.7(4) . .
C27 C26 C25 120.0(4) . .
C26 C27 C28 121.0(4) . .
C27 C28 C29 118.9(4) . .
C27 C28 C31 121.9(4) . .
C29 C28 C31 119.1(4) . .
C30 C29 C28 121.3(4) . .
C29 C30 C25 119.0(4) . .
N5 C31 C28 113.1(4) . .
C43 C32 N5 111.9(4) . .
N5 C32 C43B 119.2(5) . .
O2 C33 N2 125.7(4) . .
O2 C33 C34 117.6(4) . .
N2 C33 C34 116.6(4) . .
O6 C34 C33 110.3(3) . .
C37 C35 C36 119.9(4) . .
C37 C35 O6 124.5(4) . .
C36 C35 O6 115.6(4) . .
C39 C36 C35 120.4(4) . .
C38 C37 C35 119.8(4) . .
C37 C38 C40 121.1(4) . .
C36 C39 C40 120.1(4) . .
C38 C40 C39 118.5(4) . .
C38 C40 C41 119.2(4) . .
C39 C40 C41 122.2(4) . .
N6 C41 C40 113.8(3) . .
N6 C42 C45B 117.1(5) . .
N6 C42 C45 109.3(4) . .
C32 C43 N4 113.6(6) . .
N4 C44 C21 117.4(5) . .
N4 C45 C42 116.7(5) . .
N4 C43B C32 107.0(8) . .
N4 C44B C21 111.6(7) . .
C42 C45B N4 112.0(7) . .
C12 N1 C11 122.9(4) . .
C33 N2 C8 122.6(4) . .
C23 N3 C22 121.8(4) . .
C45 N4 C44 112.0(5) . .
C43B N4 C44B 110.0(8) . .
C45 N4 C43 111.2(5) . .
C44 N4 C43 111.4(5) . .
C43B N4 C45B 105.3(7) . .
C44B N4 C45B 103.4(6) . .
C31 N5 C32 112.1(4) . .
C42 N6 C41 111.3(3) . .
C21 N7 C20 111.4(3) . .
C14 O4 C13 118.6(4) . .
C25 O5 C24 118.2(3) . .
C35 O6 C34 118.0(3) . .
O91 C81 O90 123.5(4) . .
O91 C81 C82 117.3(4) . .
O90 C81 C82 119.1(4) . .
C83 C82 C81 115.7(5) . .
C84 C83 C82 113.0(5) . .
C83 C84 C85 113.7(5) . .
C86 C85 C84 115.7(6) . .
C87 C86 C85 116.0(7) . .
C88 C87 C86 108.5(9) . .
C87 C88 C89 117.1(7) . .
O93 C89 O92 124.8(7) . .
O93 C89 C88 116.6(7) . .
O92 C89 C88 118.6(7) . .
C114 C105 C113 89.3(9) 2_656 2_656
C114 C105 O27 54.7(7) 2_656 .
C113 C105 O27 35.1(5) 2_656 .
C114 C105 O101 72.4(12) 2_656 .
C113 C105 O101 161.6(13) 2_656 .
O27 C105 O101 127.0(12) . .
C114 C105 O116 58.4(9) 2_656 2_656
C113 C105 O116 147.6(12) 2_656 2_656
O27 C105 O116 112.9(10) . 2_656
O101 C105 O116 14.1(13) . 2_656
C114 C105 C112 151.4(10) 2_656 2_656
C113 C105 C112 62.4(8) 2_656 2_656
O27 C105 C112 97.4(9) . 2_656
O101 C105 C112 135.6(11) . 2_656
O116 C105 C112 149.5(10) 2_656 2_656
C114 C105 C103 173.5(10) 2_656 .
C113 C105 C103 85.0(9) 2_656 .
O27 C105 C103 119.9(9) . .
O101 C105 C103 113.1(10) . .
O116 C105 C103 127.2(10) 2_656 .
C112 C105 C103 22.6(6) 2_656 .
O116 O101 C105 103(4) 2_656 .
O116 O101 C114 56(3) 2_656 2_656
C105 O101 C114 46.5(7) . 2_656
C113 O27 C114 118.4(16) 2_656 2_656
C113 O27 C105 64.8(13) 2_656 .
C114 O27 C105 54.3(6) 2_656 .
C113 O27 O115 166.0(16) 2_656 2_656
C114 O27 O115 48.1(6) 2_656 2_656
C105 O27 O115 102.2(8) . 2_656
C112 C103 C102 43(2) 2_656 .
C112 C103 C105 78(2) 2_656 .
C102 C103 C105 121.4(9) . .
C112 C103 C113 40.0(19) 2_656 2_656
C102 C103 C113 83.2(9) . 2_656
C105 C103 C113 38.2(5) . 2_656
C112 C103 C111 37.2(18) 2_656 2_656
C102 C103 C111 6.3(11) . 2_656
C105 C103 C111 115.2(9) . 2_656
C113 C103 C111 77.0(7) 2_656 2_656
C111 C102 C112 130(5) 2_656 2_656
C111 C102 C110 86(4) 2_656 2_656
C112 C102 C110 143.4(18) 2_656 2_656
C111 C102 C109 99(4) 2_656 .
C112 C102 C109 130.6(15) 2_656 .
C110 C102 C109 12.8(19) 2_656 .
C111 C102 C103 151(5) 2_656 .
C112 C102 C103 20.7(7) 2_656 .
C110 C102 C103 122.8(16) 2_656 .
C109 C102 C103 110.0(13) . .
C110 C109 C102 78(5) 2_656 .
C110 C109 C110 39(6) 2_656 .
C102 C109 C110 116.4(13) . .
C110 C109 C111 63(5) 2_656 2_656
C102 C109 C111 15.1(9) . 2_656
C110 C109 C111 101.4(14) . 2_656
C110 C109 C109 32(5) 2_656 2_656
C102 C109 C109 109.7(19) . 2_656
C110 C109 C109 6.7(11) . 2_656
C111 C109 C109 94.7(19) 2_656 2_656
C109 C110 C110 132(6) 2_656 2_656
C109 C110 C102 89(6) 2_656 2_656
C110 C110 C102 139(3) 2_656 2_656
C109 C110 C111 106(6) 2_656 .
C110 C110 C111 122(3) 2_656 .
C102 C110 C111 16.6(10) 2_656 .
C109 C110 C109 141(6) 2_656 .
C110 C110 C109 9.4(18) 2_656 .
C102 C110 C109 129.2(13) 2_656 .
C111 C110 C109 112.8(12) . .
C102 C111 C112 37(4) 2_656 .
C102 C111 C110 78(4) 2_656 .
C112 C111 C110 114.3(14) . .
C102 C111 C109 66(4) 2_656 2_656
C112 C111 C109 102.8(15) . 2_656
C110 C111 C109 11.4(18) . 2_656
C102 C111 C103 23(4) 2_656 2_656
C112 C111 C103 14.1(6) . 2_656
C110 C111 C103 100.1(13) . 2_656
C109 C111 C103 88.7(12) 2_656 2_656
C103 C112 C102 116(2) 2_656 2_656
C103 C112 C113 124(3) 2_656 .
C102 C112 C113 119.4(14) 2_656 .
C103 C112 C111 129(2) 2_656 .
C102 C112 C111 12.8(13) 2_656 .
C113 C112 C111 106.8(12) . .
C103 C112 C105 79(2) 2_656 2_656
C102 C112 C105 164.3(14) 2_656 2_656
C113 C112 C105 45.1(7) . 2_656
C111 C112 C105 151.9(12) . 2_656
O27 C113 C105 80.1(13) 2_656 2_656
O27 C113 C112 152.4(19) 2_656 .
C105 C113 C112 72.5(11) 2_656 .
O27 C113 C114 37.4(11) 2_656 .
C105 C113 C114 43.4(6) 2_656 .
C112 C113 C114 115.8(11) . .
O27 C113 C103 136.7(16) 2_656 2_656
C105 C113 C103 56.8(7) 2_656 2_656
C112 C113 C103 15.8(8) . 2_656
C114 C113 C103 100.1(8) . 2_656
C105 C114 O27 71.1(7) 2_656 2_656
C105 C114 O116 74.6(11) 2_656 .
O27 C114 O116 145.5(12) 2_656 .
C105 C114 O115 164.5(11) 2_656 .
O27 C114 O115 94.3(9) 2_656 .
O116 C114 O115 119.4(11) . .
C105 C114 O101 61.1(8) 2_656 2_656
O27 C114 O101 132.0(10) 2_656 2_656
O116 C114 O101 13.6(13) . 2_656
O115 C114 O101 132.9(10) . 2_656
C105 C114 C113 47.3(8) 2_656 .
O27 C114 C113 24.2(6) 2_656 .
O116 C114 C113 121.9(11) . .
O115 C114 C113 118.4(9) . .
O101 C114 C113 108.4(10) 2_656 .
O21 O115 C114 146.5(7) 2_656 .
O21 O115 O27 137.9(6) 2_656 2_656
C114 O115 O27 37.6(5) . 2_656
O101 O116 C114 110(4) 2_656 .
O101 O116 C105 63(3) 2_656 2_656
C114 O116 C105 47.0(6) . 2_656

loop_
_geom_bond_atom_site_label_1
_geom_bond_atom_site_label_2
_geom_bond_distance
_geom_bond_site_symmetry_2
C1 C2 1.520(6) .
C2 C7 1.396(6) .
C2 C3 1.404(6) .
C3 C4 1.405(6) .
C3 C11 1.504(6) .
C4 C5 1.385(7) .
C4 C10 1.526(6) .
C5 C6 1.414(6) .
C5 C22 1.508(6) .
C6 C7 1.403(6) .
C6 C9 1.518(6) .
C7 C8 1.511(6) .
C8 N2 1.470(5) .
C11 N1 1.484(6) .
C12 O3 1.263(6) .
C12 N1 1.335(6) .
C12 C13 1.484(7) .
C13 O4 1.422(6) .
C14 O4 1.377(6) .
C14 C15 1.389(6) .
C14 C16 1.394(7) .
C15 C17 1.371(6) .
C16 C19 1.370(7) .
C17 C18 1.387(6) .
C18 C19 1.398(6) .
C18 C20 1.506(6) .
C20 N7 1.510(6) .
C21 N7 1.484(6) .
C21 C44 1.489(8) .
C21 C44B 1.559(13) .
C22 N3 1.479(6) .
C23 O1 1.228(6) .
C23 N3 1.300(6) .
C23 C24 1.498(6) .
C24 O5 1.419(5) .
C25 O5 1.356(5) .
C25 C30 1.386(6) .
C25 C26 1.394(6) .
C26 C27 1.369(6) .
C27 C28 1.371(6) .
C28 C29 1.387(6) .
C28 C31 1.522(6) .
C29 C30 1.380(7) .
C31 N5 1.457(6) .
C32 C43 1.487(9) .
C32 N5 1.495(6) .
C32 C43B 1.628(14) .
C33 O2 1.224(5) .
C33 N2 1.338(6) .
C33 C34 1.512(6) .
C34 O6 1.429(5) .
C35 C37 1.379(6) .
C35 C36 1.388(6) .
C35 O6 1.392(5) .
C36 C39 1.375(6) .
C37 C38 1.377(6) .
C38 C40 1.391(6) .
C39 C40 1.401(6) .
C40 C41 1.509(6) .
C41 N6 1.488(6) .
C42 N6 1.482(5) .
C42 C45B 1.519(12) .
C42 C45 1.531(9) .
C43 N4 1.499(8) .
C44 N4 1.463(8) .
C45 N4 1.449(8) .
C43B N4 1.479(12) .
C44B N4 1.491(11) .
C45B N4 1.543(11) .
C81 O91 1.240(6) .
C81 O90 1.259(5) .
C81 C82 1.543(7) .
C82 C83 1.519(8) .
C83 C84 1.497(8) .
C84 C85 1.524(8) .
C85 C86 1.491(9) .
C86 C87 1.482(11) .
C87 C88 1.420(11) .
C88 C89 1.554(10) .
C89 O93 1.210(8) .
C89 O92 1.325(9) .
O21 O115 1.219(8) 2_656
O25 O201 1.700(12) .
C105 C114 1.065(11) 2_656
C105 C113 1.140(15) 2_656
C105 O27 1.241(8) .
C105 O101 1.285(10) .
C105 O116 1.404(17) 2_656
C105 C112 1.536(18) 2_656
C105 C103 1.542(10) .
O101 O116 0.35(3) 2_656
O101 C114 1.40(2) 2_656
O27 C113 0.724(9) 2_656
O27 C114 1.070(12) 2_656
O27 O115 1.750(11) 2_656
C103 C112 0.603(16) 2_656
C103 C102 1.535(11) .
C103 C113 1.835(17) 2_656
C103 C111 1.93(2) 2_656
C102 C111 0.43(3) 2_656
C102 C112 1.17(2) 2_656
C102 C110 1.49(3) 2_656
C102 C109 1.523(11) .
C109 C110 0.34(5) 2_656
C109 C110 1.539(10) .
C109 C111 1.64(3) 2_656
C109 C109 1.82(5) 2_656
C110 C110 1.29(5) 2_656
C110 C111 1.519(12) .
C111 C112 1.490(13) .
C112 C113 1.427(13) .
C113 C114 1.551(11) .
C114 O116 1.240(11) .
C114 O115 1.307(10) .
